data_1542586
loop_
_publ_author_name
'Lunsford, Allen M.'
'Beto, Christopher C.'
'Ding, Shengda'
'Erdem, \"Ozlen F.'
'Wang, Ning'
'Bhuvanesh, Nattamai'
'Hall, Michael B.'
'Darensbourg, Marcetta Y.'

_publ_section_title
;
 Cyanide-bridged iron complexes as biomimetics of tri-iron arrangements in
 maturases of the H cluster of the di-iron hydrogenase
;
_journal_issue 6
_journal_name_full 'Chem. Sci.'
_journal_page_first 3710
_journal_paper_doi 10.1039/C6SC00213G
_journal_volume 7
_journal_year 2016
_chemical_formula_moiety 'C44 H54 Fe3 N O3 P4 S2, C32 H12 B F24, C4 H9 O'
_chemical_formula_sum 'C80 H75 B F24 Fe3 N O4 P4 S2'
_chemical_formula_weight 1936.77
_chemical_name_systematic
;
 ?
;
_space_group_crystal_system triclinic
_space_group_IT_number 2
_space_group_name_Hall '-P 1'
_space_group_name_H-M_alt 'P -1'
_symmetry_space_group_name_Hall '-P 1'
_symmetry_space_group_name_H-M 'P -1'
_atom_sites_solution_hydrogens mixed
_audit_creation_date 2015-02-23
_audit_creation_method
;
Olex2 1.2-beta
(compiled 2014.10.22 svn.r3046 for OlexSys, GUI svn.r4928)
;
_audit_update_record
;
2016-01-14 deposited with the CCDC.
2016-02-18 downloaded from the CCDC.
;
_cell_angle_alpha 92.828(5)
_cell_angle_beta 94.410(5)
_cell_angle_gamma 99.584(5)
_cell_formula_units_Z 2
_cell_length_a 13.352(5)
_cell_length_b 13.623(5)
_cell_length_c 24.074(8)
_cell_measurement_reflns_used 8323
_cell_measurement_temperature 150.15
_cell_measurement_theta_max 23.424
_cell_measurement_theta_min 2.208
_cell_volume 4296(3)
_computing_cell_refinement 'SAINT v8.34A (Bruker, 2013)'
_computing_data_reduction 'SAINT v8.34A (Bruker, 2013)'
_computing_molecular_graphics 'Olex2 (Dolomanov et al., 2009)'
_computing_publication_material 'Olex2 (Dolomanov et al., 2009)'
_computing_structure_refinement 'XL (Sheldrick, 2008)'
_diffrn_ambient_temperature 150.15
_diffrn_measured_fraction_theta_full 0.845
_diffrn_measured_fraction_theta_max 0.989
_diffrn_measurement_device_type 'Bruker APEX-II CCD'
_diffrn_measurement_method '\f and \w scans'
_diffrn_radiation_type MoK\a
_diffrn_radiation_wavelength 0.71073
_diffrn_reflns_av_unetI/netI 0.0554
_diffrn_reflns_Laue_measured_fraction_full 0.845
_diffrn_reflns_Laue_measured_fraction_max 0.989
_diffrn_reflns_point_group_measured_fraction_full 0.845
_diffrn_reflns_point_group_measured_fraction_max 0.989
_diffrn_reflns_theta_full 25.242
_diffrn_reflns_theta_max 23.850
_diffrn_reflns_theta_min 2.138
_diffrn_standards_number 0
_exptl_absorpt_coefficient_mu 0.723
_exptl_absorpt_correction_T_max 0.744
_exptl_absorpt_correction_T_min 0.622
_exptl_absorpt_correction_type multi-scan
_exptl_absorpt_process_details
;
 TWINABS-2012/1 (Bruker,2012) was used for absorption correction.
 
For component 1:
 wR2(int) was 0.0859 before and 0.0648 after correction.
 The Ratio of minimum to maximum transmission is 0.83.
 The \l/2 correction factor is Not present

Final HKLF 4 output contains 184721 reflections, Rint = 0.1148
 (43813 with I > 3sig(I), Rint = 0.0616)
;
_exptl_crystal_colour brown
_exptl_crystal_colour_primary brown
_exptl_crystal_density_diffrn 1.497
_exptl_crystal_description block
_exptl_crystal_F_000 1970
_exptl_crystal_size_max 0.15
_exptl_crystal_size_mid 0.09
_exptl_crystal_size_min 0.08
_refine_diff_density_max 2.070
_refine_diff_density_min -0.534
_refine_diff_density_rms 0.102
_refine_ls_extinction_method none
_refine_ls_goodness_of_fit_ref 1.082
_refine_ls_hydrogen_treatment constr
_refine_ls_matrix_type full
_refine_ls_number_parameters 1080
_refine_ls_number_reflns 13129
_refine_ls_number_restraints 0
_refine_ls_restrained_S_all 1.082
_refine_ls_R_factor_all 0.1091
_refine_ls_R_factor_gt 0.0790
_refine_ls_shift/su_max 0.000
_refine_ls_shift/su_mean 0.000
_refine_ls_structure_factor_coef Fsqd
_refine_ls_weighting_details 'w=1/[\s^2^(Fo^2^)+(0.1273P)^2^+8.0032P] where P=(Fo^2^+2Fc^2^)/3'
_refine_ls_weighting_scheme calc
_refine_ls_wR_factor_gt 0.2135
_refine_ls_wR_factor_ref 0.2317
_reflns_Friedel_coverage 0.000
_reflns_number_gt 9068
_reflns_number_total 13129
_reflns_threshold_expression 'I > 2\s(I)'
_cod_data_source_file c6sc00213g3.cif
_cod_data_source_block twin4
_cod_depositor_comments 'Adding full bibliography for 1542583--1542586.cif.'
_cod_database_code 1542586
_shelxl_version_number 2014-3
_shelx_space_group_comment
;
The symmetry employed for this shelxl refinement is uniquely defined
by the following loop, which should always be used as a source of
symmetry information in preference to the above space-group names.
They are only intended as comments.
;
_shelx_estimated_absorpt_t_max 0.944
_shelx_estimated_absorpt_t_min 0.899
_olex2_refinement_description
;
1. Fixed Uiso
 At 1.2 times of:
  All C(H) groups, All C(H,H) groups
 At 1.5 times of:
  All C(H,H,H) groups, All Fe(H) groups
2.a Riding coordinates:
 Fe3(H)
2.b Secondary CH2 refined with riding coordinates:
 C6(H6A,H6B), C7(H7A,H7B), C37(H37A,H37B), C38(H38A,H38B), C39(H39A,H39B),
 C2S(H2SA,H2SB)
2.c Aromatic/amide H refined with riding coordinates:
 C1(H1), C2(H2), C3(H3), C4(H4), C5(H5), C9(H9), C10(H10), C11(H11), C12(H12),
 C13(H13), C15(H15), C16(H16), C17(H17), C18(H18), C19(H19), C21(H21), C22(H22),
  C23(H23), C24(H24), C25(H25), C27(H27), C28(H28), C29(H29), C30(H30),
 C31(H31), C2C(H2C), C4C(H4C), C6C(H6C), C10C(H10C), C12C(H12C), C14C(H14C),
 C18C(H18C), C20C(H20C), C22C(H22C), C26C(H26C), C28C(H28C), C30C(H30C),
 C4S(H4S)
2.d Idealised Me refined as rotating group:
 C34(H34A,H34B,H34C), C35(H35A,H35B,H35C), C36(H36A,H36B,H36C), C42(H42A,H42B,
 H42C), C43(H43A,H43B,H43C), C44(H44A,H44B,H44C), C1S(H1SA,H1SB,H1SC), C5S(H5SA,
 H5SB,H5SC)
;
_olex2_submission_special_instructions 'No special instructions were received'

loop_
_space_group_symop_operation_xyz
'x, y, z'
'-x, -y, -z'

loop_
_atom_site_label
_atom_site_type_symbol
_atom_site_fract_x
_atom_site_fract_y
_atom_site_fract_z
_atom_site_U_iso_or_equiv
_atom_site_adp_type
_atom_site_occupancy
_atom_site_site_symmetry_order
_atom_site_calc_flag
_atom_site_refinement_flags_posn
Fe1 Fe 0.31068(7) 0.17319(6) 0.38755(3) 0.0360(3) Uani 1 1 d .
Fe2 Fe 0.30969(7) 0.00613(7) 0.19876(4) 0.0405(3) Uani 1 1 d .
Fe3 Fe 0.44697(8) -0.02760(8) 0.13516(4) 0.0485(3) Uani 1 1 d .
H H 0.3190 -0.0864 0.1186 0.073 Uiso 1 1 d R
S1 S 0.42402(15) 0.12745(14) 0.16421(9) 0.0586(5) Uani 1 1 d .
S2 S 0.44936(13) -0.06020(14) 0.22646(7) 0.0482(4) Uani 1 1 d .
P1 P 0.26736(13) 0.02245(12) 0.41226(7) 0.0399(4) Uani 1 1 d .
P2 P 0.14901(13) 0.17796(12) 0.37436(7) 0.0382(4) Uani 1 1 d .
P3 P 0.17970(14) 0.05987(15) 0.15277(7) 0.0454(5) Uani 1 1 d .
P4 P 0.42745(17) -0.19430(17) 0.11450(9) 0.0601(6) Uani 1 1 d .
O1 O 0.1641(5) -0.1652(5) 0.2233(2) 0.0757(16) Uani 1 1 d .
O2 O 0.6629(5) -0.0040(5) 0.1188(3) 0.097(2) Uani 1 1 d .
O3 O 0.3909(6) 0.0136(6) 0.0193(2) 0.102(2) Uani 1 1 d .
N1 N 0.3010(4) 0.0802(4) 0.2686(2) 0.0464(14) Uani 1 1 d .
C1 C 0.3570(6) 0.2809(6) 0.4538(3) 0.0526(19) Uani 1 1 d .
H1 H 0.3163 0.2955 0.4828 0.063 Uiso 1 1 calc R
C2 C 0.3638(5) 0.3271(5) 0.4031(3) 0.0487(18) Uani 1 1 d .
H2 H 0.3276 0.3780 0.3916 0.058 Uiso 1 1 calc R
C3 C 0.4322(5) 0.2858(5) 0.3726(3) 0.0452(17) Uani 1 1 d .
H3 H 0.4510 0.3044 0.3368 0.054 Uiso 1 1 calc R
C4 C 0.4693(5) 0.2121(5) 0.4031(3) 0.0474(17) Uani 1 1 d .
H4 H 0.5169 0.1720 0.3920 0.057 Uiso 1 1 calc R
C5 C 0.4214(6) 0.2094(6) 0.4538(3) 0.056(2) Uani 1 1 d .
H5 H 0.4312 0.1664 0.4828 0.067 Uiso 1 1 calc R
C6 C 0.1361(6) -0.0238(8) 0.3808(5) 0.096(3) Uani 1 1 d .
H6A H 0.1391 -0.0703 0.3483 0.115 Uiso 1 1 calc R
H6B H 0.0972 -0.0619 0.4085 0.115 Uiso 1 1 calc R
C7 C 0.0872(9) 0.0468(5) 0.3646(4) 0.087(3) Uani 1 1 d .
H7A H 0.0238 0.0403 0.3839 0.105 Uiso 1 1 calc R
H7B H 0.0665 0.0327 0.3242 0.105 Uiso 1 1 calc R
C8 C 0.3461(5) -0.0686(5) 0.3914(3) 0.0446(17) Uani 1 1 d .
C9 C 0.4460(6) -0.0552(6) 0.4121(3) 0.059(2) Uani 1 1 d .
H9 H 0.4726 0.0002 0.4376 0.070 Uiso 1 1 calc R
C10 C 0.5090(6) -0.1215(7) 0.3966(4) 0.067(2) Uani 1 1 d .
H10 H 0.5785 -0.1103 0.4111 0.081 Uiso 1 1 calc R
C11 C 0.4726(7) -0.2014(7) 0.3614(4) 0.070(2) Uani 1 1 d .
H11 H 0.5154 -0.2476 0.3517 0.084 Uiso 1 1 calc R
C12 C 0.3738(8) -0.2152(7) 0.3398(4) 0.073(2) Uani 1 1 d .
H12 H 0.3482 -0.2712 0.3146 0.088 Uiso 1 1 calc R
C13 C 0.3097(6) -0.1496(6) 0.3537(3) 0.0573(19) Uani 1 1 d .
H13 H 0.2412 -0.1599 0.3377 0.069 Uiso 1 1 calc R
C14 C 0.2566(5) 0.0000(5) 0.4872(3) 0.0474(17) Uani 1 1 d .
C15 C 0.2831(7) -0.0845(6) 0.5105(4) 0.072(3) Uani 1 1 d .
H15 H 0.3096 -0.1321 0.4883 0.087 Uiso 1 1 calc R
C16 C 0.2702(7) -0.0988(7) 0.5670(4) 0.077(3) Uani 1 1 d .
H16 H 0.2904 -0.1553 0.5833 0.093 Uiso 1 1 calc R
C17 C 0.2288(6) -0.0323(7) 0.5991(4) 0.071(2) Uani 1 1 d .
H17 H 0.2183 -0.0442 0.6370 0.085 Uiso 1 1 calc R
C18 C 0.2030(6) 0.0511(6) 0.5767(3) 0.059(2) Uani 1 1 d .
H18 H 0.1743 0.0972 0.5988 0.071 Uiso 1 1 calc R
C19 C 0.2190(5) 0.0684(6) 0.5207(3) 0.0502(18) Uani 1 1 d .
H19 H 0.2038 0.1280 0.5056 0.060 Uiso 1 1 calc R
C20 C 0.0871(5) 0.2374(5) 0.4290(3) 0.0450(17) Uani 1 1 d .
C21 C 0.0205(7) 0.1873(8) 0.4640(5) 0.090(3) Uani 1 1 d .
H21 H 0.0018 0.1168 0.4597 0.108 Uiso 1 1 calc R
C22 C -0.0198(9) 0.2425(15) 0.5065(5) 0.123(6) Uani 1 1 d .
H22 H -0.0645 0.2078 0.5305 0.148 Uiso 1 1 calc R
C23 C 0.0037(10) 0.3403(14) 0.5130(4) 0.116(5) Uani 1 1 d .
H23 H -0.0265 0.3753 0.5405 0.140 Uiso 1 1 calc R
C24 C 0.0709(7) 0.3914(9) 0.4807(5) 0.093(3) Uani 1 1 d .
H24 H 0.0919 0.4614 0.4873 0.112 Uiso 1 1 calc R
C25 C 0.1088(6) 0.3398(6) 0.4374(3) 0.064(2) Uani 1 1 d .
H25 H 0.1510 0.3767 0.4130 0.076 Uiso 1 1 calc R
C26 C 0.1011(5) 0.2378(5) 0.3133(3) 0.0447(17) Uani 1 1 d .
C27 C -0.0009(6) 0.2185(6) 0.2952(3) 0.0562(19) Uani 1 1 d .
H27 H -0.0476 0.1743 0.3140 0.067 Uiso 1 1 calc R
C28 C -0.0348(7) 0.2661(6) 0.2481(3) 0.062(2) Uani 1 1 d .
H28 H -0.1044 0.2509 0.2340 0.074 Uiso 1 1 calc R
C29 C 0.0304(7) 0.3325(6) 0.2229(3) 0.063(2) Uani 1 1 d .
H29 H 0.0057 0.3655 0.1922 0.075 Uiso 1 1 calc R
C30 C 0.1309(7) 0.3528(6) 0.2409(3) 0.063(2) Uani 1 1 d .
H30 H 0.1759 0.4000 0.2229 0.075 Uiso 1 1 calc R
C31 C 0.1683(6) 0.3042(5) 0.2859(3) 0.0547(19) Uani 1 1 d .
H31 H 0.2391 0.3166 0.2977 0.066 Uiso 1 1 calc R
C32 C 0.3038(5) 0.1177(5) 0.3137(3) 0.0417(16) Uani 1 1 d .
C33 C 0.2244(6) -0.1003(6) 0.2130(3) 0.0532(19) Uani 1 1 d .
C34 C 0.1307(7) -0.0125(8) 0.0869(3) 0.079(3) Uani 1 1 d .
H34A H 0.1819 -0.0017 0.0598 0.118 Uiso 1 1 calc GR
H34B H 0.0681 0.0092 0.0721 0.118 Uiso 1 1 calc GR
H34C H 0.1161 -0.0836 0.0938 0.118 Uiso 1 1 calc GR
C35 C 0.0677(6) 0.0524(7) 0.1905(3) 0.062(2) Uani 1 1 d .
H35A H 0.0499 -0.0151 0.2032 0.094 Uiso 1 1 calc GR
H35B H 0.0110 0.0675 0.1660 0.094 Uiso 1 1 calc GR
H35C H 0.0813 0.1006 0.2229 0.094 Uiso 1 1 calc GR
C36 C 0.2011(7) 0.1874(7) 0.1328(4) 0.076(3) Uani 1 1 d .
H36A H 0.2182 0.2327 0.1663 0.115 Uiso 1 1 calc GR
H36B H 0.1391 0.2015 0.1125 0.115 Uiso 1 1 calc GR
H36C H 0.2575 0.1970 0.1088 0.115 Uiso 1 1 calc GR
C37 C 0.5167(7) 0.1854(7) 0.2181(5) 0.092(3) Uani 1 1 d .
H37A H 0.5572 0.2443 0.2032 0.110 Uiso 1 1 calc R
H37B H 0.4802 0.2101 0.2487 0.110 Uiso 1 1 calc R
C38 C 0.5916(7) 0.1212(8) 0.2434(5) 0.096(3) Uani 1 1 d .
H38A H 0.6306 0.0983 0.2134 0.116 Uiso 1 1 calc R
H38B H 0.6408 0.1634 0.2712 0.116 Uiso 1 1 calc R
C39 C 0.5405(6) 0.0307(7) 0.2713(3) 0.068(2) Uani 1 1 d .
H39A H 0.5046 0.0544 0.3025 0.082 Uiso 1 1 calc R
H39B H 0.5943 -0.0038 0.2876 0.082 Uiso 1 1 calc R
C40 C 0.5789(7) -0.0125(7) 0.1256(4) 0.075(3) Uani 1 1 d .
C41 C 0.4126(7) -0.0043(7) 0.0642(4) 0.073(3) Uani 1 1 d .
C42 C 0.5434(7) -0.2466(7) 0.1279(6) 0.109(4) Uani 1 1 d .
H42A H 0.5993 -0.2071 0.1105 0.164 Uiso 1 1 calc GR
H42B H 0.5323 -0.3157 0.1122 0.164 Uiso 1 1 calc GR
H42C H 0.5608 -0.2451 0.1683 0.164 Uiso 1 1 calc GR
C43 C 0.3757(13) -0.2365(11) 0.0447(5) 0.152(6) Uani 1 1 d .
H43A H 0.3094 -0.2156 0.0374 0.228 Uiso 1 1 calc GR
H43B H 0.3670 -0.3095 0.0406 0.228 Uiso 1 1 calc GR
H43C H 0.4224 -0.2076 0.0181 0.228 Uiso 1 1 calc GR
C44 C 0.3378(9) -0.2723(7) 0.1538(5) 0.101(4) Uani 1 1 d .
H44A H 0.3595 -0.2611 0.1938 0.152 Uiso 1 1 calc GR
H44B H 0.3359 -0.3426 0.1422 0.152 Uiso 1 1 calc GR
H44C H 0.2697 -0.2552 0.1467 0.152 Uiso 1 1 calc GR
B1 B 0.7902(5) 0.5330(5) 0.1713(3) 0.0319(15) Uani 1 1 d .
C1C C 0.8076(4) 0.6537(4) 0.1622(2) 0.0313(13) Uani 1 1 d .
C2C C 0.8089(4) 0.7238(4) 0.2066(2) 0.0339(14) Uani 1 1 d .
H2C H 0.8036 0.7011 0.2431 0.041 Uiso 1 1 calc R
C3C C 0.8178(4) 0.8250(4) 0.1997(3) 0.0329(14) Uani 1 1 d .
C4C C 0.8278(5) 0.8625(5) 0.1475(3) 0.0382(15) Uani 1 1 d .
H4C H 0.8353 0.9320 0.1427 0.046 Uiso 1 1 calc R
C5C C 0.8265(4) 0.7937(4) 0.1026(2) 0.0329(14) Uani 1 1 d .
C6C C 0.8159(4) 0.6918(4) 0.1095(2) 0.0302(13) Uani 1 1 d .
H6C H 0.8142 0.6471 0.0778 0.036 Uiso 1 1 calc R
C7C C 0.8170(6) 0.8951(5) 0.2492(3) 0.0493(18) Uani 1 1 d .
F1C F 0.8909(4) 0.8903(4) 0.2886(2) 0.0864(16) Uani 1 1 d .
F2C F 0.8256(5) 0.9899(3) 0.2390(2) 0.0846(16) Uani 1 1 d .
F3C F 0.7312(4) 0.8726(4) 0.2753(2) 0.0901(17) Uani 1 1 d .
C8C C 0.8333(6) 0.8307(5) 0.0454(3) 0.0453(17) Uani 1 1 d .
F4C F 0.8647(5) 0.9276(4) 0.04467(19) 0.0939(18) Uani 1 1 d .
F5C F 0.7463(5) 0.8195(5) 0.0166(2) 0.118(2) Uani 1 1 d .
F6C F 0.8919(7) 0.7893(6) 0.0159(3) 0.170(4) Uani 1 1 d .
C9C C 0.6654(5) 0.4983(4) 0.1629(3) 0.0356(14) Uani 1 1 d .
C10C C 0.6047(5) 0.5186(5) 0.2060(3) 0.0432(16) Uani 1 1 d .
H10C H 0.6370 0.5487 0.2406 0.052 Uiso 1 1 calc R
C11C C 0.4990(5) 0.4959(6) 0.1991(3) 0.0535(19) Uani 1 1 d .
C12C C 0.4491(6) 0.4513(6) 0.1493(4) 0.060(2) Uani 1 1 d .
H12C H 0.3770 0.4330 0.1453 0.072 Uiso 1 1 calc R
C13C C 0.5048(6) 0.4344(5) 0.1070(3) 0.057(2) Uani 1 1 d .
C14C C 0.6118(5) 0.4560(5) 0.1126(3) 0.0426(16) Uani 1 1 d .
H14C H 0.6485 0.4417 0.0818 0.051 Uiso 1 1 calc R
C15C C 0.4402(7) 0.5175(8) 0.2477(5) 0.077(3) Uani 1 1 d .
F7C F 0.4830(6) 0.6013(7) 0.2779(4) 0.146(3) Uani 1 1 d .
F8C F 0.4326(8) 0.4519(8) 0.2824(4) 0.201(5) Uani 1 1 d .
F9C F 0.3498(4) 0.5360(6) 0.2339(3) 0.125(2) Uani 1 1 d .
C16C C 0.4544(8) 0.3813(9) 0.0506(4) 0.100(4) Uani 1 1 d .
F10C F 0.3682(5) 0.4121(10) 0.0406(3) 0.220(6) Uani 1 1 d .
F11C F 0.4411(6) 0.2815(5) 0.0517(3) 0.138(3) Uani 1 1 d .
F12C F 0.5042(4) 0.3990(4) 0.0084(2) 0.0878(16) Uani 1 1 d .
C17C C 0.8525(4) 0.4716(4) 0.1292(2) 0.0326(14) Uani 1 1 d .
C18C C 0.8227(5) 0.3686(5) 0.1147(2) 0.0384(15) Uani 1 1 d .
H18C H 0.7598 0.3353 0.1259 0.046 Uiso 1 1 calc R
C19C C 0.8821(6) 0.3143(5) 0.0846(3) 0.0460(17) Uani 1 1 d .
C20C C 0.9731(6) 0.3573(5) 0.0696(3) 0.0462(17) Uani 1 1 d .
H20C H 1.0135 0.3192 0.0495 0.055 Uiso 1 1 calc R
C21C C 1.0083(5) 0.4592(5) 0.0838(2) 0.0382(15) Uani 1 1 d .
C22C C 0.9481(4) 0.5135(4) 0.1123(2) 0.0315(14) Uani 1 1 d .
H22C H 0.9722 0.5826 0.1209 0.038 Uiso 1 1 calc R
C23C C 0.8463(9) 0.2034(6) 0.0729(4) 0.076(3) Uani 1 1 d .
F13C F 0.7483(5) 0.1774(4) 0.0670(3) 0.114(2) Uani 1 1 d .
F14C F 0.8725(8) 0.1739(6) 0.0248(4) 0.203(5) Uani 1 1 d .
F15C F 0.8766(7) 0.1508(4) 0.1109(4) 0.196(5) Uani 1 1 d .
C24C C 1.1118(6) 0.5076(6) 0.0703(3) 0.0530(19) Uani 1 1 d .
F16C F 1.1418(4) 0.4674(4) 0.02359(19) 0.0859(16) Uani 1 1 d .
F17C F 1.1835(3) 0.4982(4) 0.11021(19) 0.0776(14) Uani 1 1 d .
F18C F 1.1191(3) 0.6043(4) 0.0624(2) 0.0772(14) Uani 1 1 d .
C25C C 0.8365(4) 0.5121(4) 0.2337(2) 0.0291(13) Uani 1 1 d .
C26C C 0.7905(5) 0.4399(4) 0.2672(2) 0.0377(15) Uani 1 1 d .
H26C H 0.7256 0.4024 0.2545 0.045 Uiso 1 1 calc R
C27C C 0.8365(5) 0.4206(4) 0.3190(2) 0.0358(14) Uani 1 1 d .
C28C C 0.9321(5) 0.4707(5) 0.3386(2) 0.0388(15) Uani 1 1 d .
H28C H 0.9640 0.4566 0.3732 0.047 Uiso 1 1 calc R
C29C C 0.9808(4) 0.5430(4) 0.3057(2) 0.0347(14) Uani 1 1 d .
C30C C 0.9333(4) 0.5629(4) 0.2550(2) 0.0302(13) Uani 1 1 d .
H30C H 0.9679 0.6129 0.2339 0.036 Uiso 1 1 calc R
C31C C 0.7813(6) 0.3412(6) 0.3515(3) 0.0542(19) Uani 1 1 d .
F19C F 0.6831(3) 0.3444(4) 0.35356(19) 0.0720(13) Uani 1 1 d .
F20C F 0.7849(4) 0.2492(3) 0.3305(2) 0.0714(13) Uani 1 1 d .
F21C F 0.8223(4) 0.3442(4) 0.40476(18) 0.0914(18) Uani 1 1 d .
C32C C 1.0830(5) 0.6019(5) 0.3251(3) 0.0474(17) Uani 1 1 d .
F22C F 1.1317(4) 0.5611(4) 0.3652(2) 0.101(2) Uani 1 1 d .
F23C F 1.0753(4) 0.6917(4) 0.3472(2) 0.0952(17) Uani 1 1 d .
F24C F 1.1447(3) 0.6194(4) 0.28520(18) 0.0717(13) Uani 1 1 d .
O3S O 0.3000(6) 0.4674(6) 0.5506(4) 0.114(3) Uani 1 1 d .
C1S C 0.3146(12) 0.5970(11) 0.4802(6) 0.146(6) Uani 1 1 d .
H1SA H 0.3652 0.6394 0.4605 0.219 Uiso 1 1 calc GR
H1SB H 0.2721 0.6384 0.4987 0.219 Uiso 1 1 calc GR
H1SC H 0.2716 0.5483 0.4534 0.219 Uiso 1 1 calc GR
C2S C 0.3705(9) 0.5410(10) 0.5248(5) 0.115(4) Uani 1 1 d .
H2SA H 0.4209 0.5073 0.5068 0.137 Uiso 1 1 calc R
H2SB H 0.4079 0.5901 0.5540 0.137 Uiso 1 1 calc R
C4S C 0.3442(10) 0.4178(10) 0.5969(5) 0.108(4) Uani 1 1 d .
H4S H 0.4141 0.4306 0.6106 0.130 Uiso 1 1 calc R
C5S C 0.2628(12) 0.3435(10) 0.6197(6) 0.135(5) Uani 1 1 d .
H5SA H 0.2089 0.3780 0.6322 0.203 Uiso 1 1 calc GR
H5SB H 0.2930 0.3127 0.6514 0.203 Uiso 1 1 calc GR
H5SC H 0.2338 0.2919 0.5905 0.203 Uiso 1 1 calc GR

loop_
_atom_site_aniso_label
_atom_site_aniso_U_11
_atom_site_aniso_U_22
_atom_site_aniso_U_33
_atom_site_aniso_U_23
_atom_site_aniso_U_13
_atom_site_aniso_U_12
Fe1 0.0377(5) 0.0382(5) 0.0274(5) 0.0049(4) -0.0049(4) -0.0048(4)
Fe2 0.0440(6) 0.0488(6) 0.0291(5) 0.0062(4) 0.0016(4) 0.0090(4)
Fe3 0.0439(6) 0.0650(7) 0.0411(6) 0.0148(5) 0.0073(4) 0.0176(5)
S1 0.0501(11) 0.0520(11) 0.0763(13) 0.0185(10) 0.0130(10) 0.0084(9)
S2 0.0438(10) 0.0652(12) 0.0365(9) 0.0058(8) -0.0026(7) 0.0143(9)
P1 0.0375(10) 0.0388(9) 0.0401(9) 0.0109(7) -0.0074(7) -0.0004(7)
P2 0.0401(10) 0.0346(9) 0.0361(9) 0.0056(7) -0.0116(7) 0.0010(7)
P3 0.0420(10) 0.0633(12) 0.0324(9) 0.0039(8) -0.0016(7) 0.0150(9)
P4 0.0597(13) 0.0724(14) 0.0527(12) -0.0082(10) -0.0021(10) 0.0306(11)
O1 0.073(4) 0.073(4) 0.079(4) 0.019(3) 0.010(3) -0.003(3)
O2 0.050(4) 0.113(5) 0.141(6) 0.056(5) 0.039(4) 0.024(4)
O3 0.122(6) 0.167(7) 0.043(3) 0.040(4) 0.022(3) 0.087(5)
N1 0.054(4) 0.054(3) 0.031(3) 0.003(3) 0.001(3) 0.009(3)
C1 0.051(5) 0.061(5) 0.037(4) -0.005(3) -0.001(3) -0.009(4)
C2 0.042(4) 0.048(4) 0.049(4) 0.001(3) -0.011(3) -0.007(3)
C3 0.041(4) 0.037(4) 0.051(4) 0.008(3) -0.006(3) -0.012(3)
C4 0.042(4) 0.049(4) 0.047(4) -0.003(3) -0.011(3) 0.002(3)
C5 0.058(5) 0.054(4) 0.042(4) 0.010(3) -0.022(4) -0.021(4)
C6 0.037(5) 0.096(8) 0.143(10) -0.018(7) -0.042(5) 0.009(5)
C7 0.136(9) 0.021(4) 0.091(7) 0.015(4) -0.022(6) -0.016(5)
C8 0.050(4) 0.042(4) 0.040(4) 0.019(3) -0.009(3) 0.006(3)
C9 0.063(5) 0.059(5) 0.053(4) 0.021(4) -0.009(4) 0.007(4)
C10 0.055(5) 0.084(6) 0.070(6) 0.032(5) 0.000(4) 0.025(5)
C11 0.079(7) 0.071(6) 0.067(5) 0.008(5) 0.008(5) 0.034(5)
C12 0.097(7) 0.064(5) 0.063(5) -0.001(4) 0.011(5) 0.027(5)
C13 0.062(5) 0.058(5) 0.050(4) 0.004(4) -0.008(4) 0.011(4)
C14 0.050(4) 0.050(4) 0.043(4) 0.028(3) 0.008(3) 0.004(3)
C15 0.088(6) 0.064(5) 0.076(6) 0.047(5) 0.032(5) 0.022(5)
C16 0.080(6) 0.080(6) 0.082(6) 0.056(5) 0.023(5) 0.023(5)
C17 0.065(6) 0.092(7) 0.056(5) 0.036(5) 0.009(4) 0.006(5)
C18 0.063(5) 0.067(5) 0.047(4) 0.019(4) 0.011(4) 0.004(4)
C19 0.047(4) 0.057(4) 0.045(4) 0.023(4) 0.002(3) 0.001(4)
C20 0.038(4) 0.064(5) 0.036(4) 0.020(3) 0.001(3) 0.012(3)
C21 0.073(6) 0.097(7) 0.109(8) 0.055(6) 0.028(6) 0.020(6)
C22 0.081(8) 0.231(17) 0.088(9) 0.086(11) 0.053(7) 0.068(11)
C23 0.101(10) 0.219(16) 0.044(6) 0.007(9) 0.001(6) 0.072(11)
C24 0.068(6) 0.118(8) 0.093(7) -0.033(7) 0.022(6) 0.015(6)
C25 0.056(5) 0.074(6) 0.060(5) -0.005(4) 0.009(4) 0.010(4)
C26 0.059(5) 0.042(4) 0.032(3) 0.000(3) -0.009(3) 0.012(3)
C27 0.065(5) 0.059(5) 0.045(4) -0.002(3) -0.016(4) 0.022(4)
C28 0.070(6) 0.066(5) 0.049(5) -0.004(4) -0.023(4) 0.031(5)
C29 0.085(6) 0.070(5) 0.037(4) 0.001(4) -0.019(4) 0.038(5)
C30 0.095(7) 0.052(5) 0.041(4) 0.010(3) -0.006(4) 0.016(4)
C31 0.069(5) 0.053(4) 0.042(4) 0.002(3) -0.012(4) 0.019(4)
C32 0.041(4) 0.044(4) 0.035(4) 0.005(3) -0.003(3) -0.004(3)
C33 0.045(4) 0.062(5) 0.051(4) 0.026(4) -0.008(3) 0.005(4)
C34 0.074(6) 0.119(8) 0.045(5) -0.016(5) -0.017(4) 0.038(6)
C35 0.042(4) 0.093(6) 0.054(5) 0.012(4) 0.007(4) 0.014(4)
C36 0.070(6) 0.084(6) 0.082(6) 0.032(5) -0.002(5) 0.029(5)
C37 0.050(5) 0.075(6) 0.144(9) 0.025(6) 0.007(6) -0.010(5)
C38 0.055(6) 0.090(7) 0.131(9) -0.029(7) -0.014(6) -0.005(5)
C39 0.053(5) 0.093(6) 0.054(5) -0.007(4) -0.013(4) 0.014(5)
C40 0.066(6) 0.093(7) 0.075(6) 0.037(5) 0.023(5) 0.027(5)
C41 0.078(6) 0.104(7) 0.055(5) 0.029(5) 0.030(4) 0.055(5)
C42 0.059(6) 0.064(6) 0.205(13) 0.002(7) -0.004(7) 0.021(5)
C43 0.218(16) 0.161(13) 0.088(8) -0.041(8) -0.051(9) 0.107(12)
C44 0.105(8) 0.065(6) 0.132(10) -0.011(6) 0.035(7) 0.001(6)
B1 0.034(4) 0.032(4) 0.030(4) 0.006(3) 0.001(3) 0.007(3)
C1C 0.027(3) 0.034(3) 0.032(3) 0.005(3) -0.001(3) 0.004(3)
C2C 0.037(4) 0.039(4) 0.025(3) 0.002(3) 0.002(3) 0.005(3)
C3C 0.025(3) 0.031(3) 0.042(4) -0.001(3) 0.000(3) 0.007(3)
C4C 0.035(4) 0.036(3) 0.044(4) 0.007(3) 0.003(3) 0.009(3)
C5C 0.027(3) 0.039(3) 0.035(3) 0.011(3) 0.003(3) 0.009(3)
C6C 0.030(3) 0.029(3) 0.031(3) 0.001(3) 0.000(2) 0.006(2)
C7C 0.057(5) 0.049(4) 0.042(4) -0.005(3) 0.006(4) 0.012(3)
F1C 0.099(4) 0.089(4) 0.065(3) -0.031(3) -0.023(3) 0.023(3)
F2C 0.150(5) 0.038(3) 0.069(3) -0.007(2) 0.019(3) 0.025(3)
F3C 0.088(4) 0.084(3) 0.094(4) -0.034(3) 0.047(3) -0.003(3)
C8C 0.057(5) 0.040(4) 0.039(4) 0.012(3) -0.003(4) 0.010(3)
F4C 0.150(5) 0.066(3) 0.055(3) 0.023(2) -0.001(3) -0.017(3)
F5C 0.099(4) 0.182(6) 0.054(3) 0.051(4) -0.026(3) -0.028(4)
F6C 0.315(11) 0.188(7) 0.086(4) 0.096(5) 0.136(6) 0.190(8)
C9C 0.033(3) 0.036(3) 0.037(3) 0.013(3) -0.002(3) 0.002(3)
C10C 0.034(4) 0.051(4) 0.046(4) 0.014(3) 0.001(3) 0.008(3)
C11C 0.038(4) 0.062(5) 0.061(5) 0.025(4) 0.004(4) 0.005(3)
C12C 0.033(4) 0.071(5) 0.071(5) 0.028(4) -0.003(4) -0.005(4)
C13C 0.054(5) 0.054(4) 0.053(5) 0.012(4) -0.013(4) -0.011(4)
C14C 0.040(4) 0.047(4) 0.038(4) 0.006(3) 0.000(3) 0.000(3)
C15C 0.058(6) 0.093(7) 0.093(7) 0.034(6) 0.034(5) 0.023(5)
F7C 0.103(5) 0.178(8) 0.163(7) -0.032(6) 0.076(5) 0.025(5)
F8C 0.268(11) 0.248(10) 0.172(7) 0.158(8) 0.169(8) 0.180(9)
F9C 0.054(3) 0.212(8) 0.125(5) 0.040(5) 0.032(3) 0.055(4)
C16C 0.076(7) 0.124(9) 0.075(7) 0.047(6) -0.044(5) -0.050(6)
F10C 0.082(5) 0.447(17) 0.129(6) -0.142(8) -0.068(4) 0.125(8)
F11C 0.189(8) 0.094(5) 0.097(5) 0.006(4) -0.024(5) -0.056(5)
F12C 0.106(4) 0.080(3) 0.067(3) -0.010(3) -0.034(3) 0.009(3)
C17C 0.035(4) 0.039(3) 0.023(3) 0.002(3) -0.009(3) 0.010(3)
C18C 0.040(4) 0.037(4) 0.035(3) 0.003(3) -0.007(3) 0.002(3)
C19C 0.060(5) 0.038(4) 0.039(4) -0.009(3) -0.013(3) 0.017(3)
C20C 0.056(5) 0.058(4) 0.029(3) -0.004(3) -0.009(3) 0.029(4)
C21C 0.038(4) 0.050(4) 0.028(3) 0.004(3) -0.006(3) 0.016(3)
C22C 0.035(3) 0.033(3) 0.026(3) 0.008(3) -0.007(3) 0.004(3)
C23C 0.107(8) 0.044(5) 0.070(6) -0.024(4) -0.025(5) 0.020(5)
F13C 0.124(5) 0.043(3) 0.155(6) -0.008(3) -0.058(4) -0.009(3)
F14C 0.268(11) 0.103(5) 0.212(9) -0.104(6) 0.117(9) -0.050(6)
F15C 0.263(10) 0.032(3) 0.259(10) -0.009(4) -0.192(9) 0.025(4)
C24C 0.049(5) 0.080(6) 0.036(4) 0.001(4) 0.005(3) 0.026(4)
F16C 0.071(3) 0.135(5) 0.058(3) -0.004(3) 0.024(2) 0.032(3)
F17C 0.041(2) 0.127(4) 0.063(3) 0.027(3) -0.013(2) 0.012(3)
F18C 0.054(3) 0.078(3) 0.106(4) 0.029(3) 0.028(3) 0.014(2)
C25C 0.028(3) 0.029(3) 0.029(3) -0.003(2) 0.001(2) 0.003(2)
C26C 0.042(4) 0.034(3) 0.035(3) 0.002(3) -0.004(3) 0.003(3)
C27C 0.039(4) 0.035(3) 0.032(3) 0.005(3) 0.003(3) -0.002(3)
C28C 0.043(4) 0.042(4) 0.026(3) 0.002(3) -0.008(3) -0.002(3)
C29C 0.031(3) 0.032(3) 0.037(3) -0.002(3) -0.002(3) -0.002(3)
C30C 0.036(3) 0.030(3) 0.026(3) 0.004(2) 0.003(3) 0.008(3)
C31C 0.069(6) 0.050(5) 0.038(4) 0.016(3) -0.008(4) -0.005(4)
F19C 0.050(3) 0.086(3) 0.077(3) 0.037(3) 0.015(2) -0.007(2)
F20C 0.082(3) 0.047(3) 0.084(3) 0.027(2) 0.017(3) -0.002(2)
F21C 0.101(4) 0.104(4) 0.049(3) 0.041(3) -0.018(2) -0.044(3)
C32C 0.046(4) 0.048(4) 0.041(4) 0.004(3) -0.006(3) -0.009(3)
F22C 0.065(3) 0.118(4) 0.100(4) 0.056(3) -0.051(3) -0.032(3)
F23C 0.071(3) 0.078(4) 0.121(4) -0.037(3) 0.004(3) -0.020(3)
F24C 0.041(2) 0.109(4) 0.056(3) 0.007(2) 0.005(2) -0.015(2)
O3S 0.085(5) 0.113(6) 0.132(7) -0.046(5) -0.037(5) 0.024(5)
C1S 0.147(13) 0.160(13) 0.115(10) -0.028(9) -0.062(9) 0.024(10)
C2S 0.074(7) 0.129(10) 0.119(10) -0.056(8) 0.012(7) -0.026(7)
C4S 0.096(9) 0.128(10) 0.100(8) -0.015(7) -0.039(7) 0.042(8)
C5S 0.156(13) 0.109(10) 0.149(12) -0.045(9) -0.003(10) 0.068(10)

loop_
_atom_type_symbol
_atom_type_description
_atom_type_scat_dispersion_real
_atom_type_scat_dispersion_imag
_atom_type_scat_source
C C 0.0033 0.0016 'International Tables Vol C Tables 4.2.6.8 and 6.1.1.4'
H H 0.0000 0.0000 'International Tables Vol C Tables 4.2.6.8 and 6.1.1.4'
B B 0.0013 0.0007 'International Tables Vol C Tables 4.2.6.8 and 6.1.1.4'
F F 0.0171 0.0103 'International Tables Vol C Tables 4.2.6.8 and 6.1.1.4'
Fe Fe 0.3463 0.8444 'International Tables Vol C Tables 4.2.6.8 and 6.1.1.4'
N N 0.0061 0.0033 'International Tables Vol C Tables 4.2.6.8 and 6.1.1.4'
O O 0.0106 0.0060 'International Tables Vol C Tables 4.2.6.8 and 6.1.1.4'
P P 0.1023 0.0942 'International Tables Vol C Tables 4.2.6.8 and 6.1.1.4'
S S 0.1246 0.1234 'International Tables Vol C Tables 4.2.6.8 and 6.1.1.4'

loop_
_geom_angle_atom_site_label_1
_geom_angle_atom_site_label_2
_geom_angle_atom_site_label_3
_geom_angle
P1 Fe1 P2 87.01(7)
C1 Fe1 P1 114.9(2)
C1 Fe1 P2 101.8(2)
C1 Fe1 C2 39.0(3)
C1 Fe1 C3 65.2(3)
C2 Fe1 P1 153.9(2)
C2 Fe1 P2 98.3(2)
C2 Fe1 C3 38.5(3)
C3 Fe1 P1 145.9(2)
C3 Fe1 P2 127.0(2)
C4 Fe1 P1 107.6(2)
C4 Fe1 P2 163.9(2)
C4 Fe1 C1 66.3(3)
C4 Fe1 C2 65.6(3)
C4 Fe1 C3 39.1(3)
C5 Fe1 P1 92.8(2)
C5 Fe1 P2 135.4(2)
C5 Fe1 C1 39.3(3)
C5 Fe1 C2 65.6(3)
C5 Fe1 C3 65.6(3)
C5 Fe1 C4 39.8(3)
C32 Fe1 P1 87.0(2)
C32 Fe1 P2 88.1(2)
C32 Fe1 C1 156.1(3)
C32 Fe1 C2 118.6(3)
C32 Fe1 C3 91.5(3)
C32 Fe1 C4 99.2(3)
C32 Fe1 C5 136.5(3)
H Fe2 Fe3 42.4
H Fe2 S1 86.3
S1 Fe2 Fe3 55.43(6)
S2 Fe2 Fe3 55.43(6)
S2 Fe2 H 82.0
S2 Fe2 S1 84.88(8)
P3 Fe2 Fe3 112.60(6)
P3 Fe2 H 85.8
P3 Fe2 S1 90.99(8)
P3 Fe2 S2 167.34(8)
N1 Fe2 Fe3 138.24(18)
N1 Fe2 H 177.7
N1 Fe2 S1 95.59(18)
N1 Fe2 S2 96.94(17)
N1 Fe2 P3 95.37(18)
C33 Fe2 Fe3 114.7(3)
C33 Fe2 H 82.4
C33 Fe2 S1 168.7(3)
C33 Fe2 S2 93.4(2)
C33 Fe2 P3 88.3(2)
C33 Fe2 N1 95.7(3)
Fe2 Fe3 H 60.1
S1 Fe3 Fe2 56.22(6)
S1 Fe3 H 100.6
S2 Fe3 Fe2 55.83(5)
S2 Fe3 H 94.7
S2 Fe3 S1 85.62(8)
S2 Fe3 P4 87.98(8)
P4 Fe3 Fe2 108.64(7)
P4 Fe3 H 65.8
P4 Fe3 S1 164.41(9)
C40 Fe3 Fe2 147.0(3)
C40 Fe3 H 152.1
C40 Fe3 S1 103.8(3)
C40 Fe3 S2 100.6(3)
C40 Fe3 P4 91.4(3)
C40 Fe3 C41 93.3(4)
C41 Fe3 Fe2 111.3(2)
C41 Fe3 H 72.8
C41 Fe3 S1 90.8(3)
C41 Fe3 S2 166.1(3)
C41 Fe3 P4 92.1(3)
Fe3 S1 Fe2 68.35(7)
C37 S1 Fe2 110.5(3)
C37 S1 Fe3 113.4(3)
Fe3 S2 Fe2 68.74(6)
C39 S2 Fe2 110.5(3)
C39 S2 Fe3 113.1(3)
C6 P1 Fe1 107.2(4)
C6 P1 C14 102.5(5)
C8 P1 Fe1 116.9(2)
C8 P1 C6 107.2(4)
C8 P1 C14 102.0(3)
C14 P1 Fe1 119.6(2)
C7 P2 Fe1 104.9(4)
C7 P2 C26 105.2(4)
C20 P2 Fe1 119.0(2)
C20 P2 C7 107.6(4)
C20 P2 C26 99.7(3)
C26 P2 Fe1 119.4(2)
C34 P3 Fe2 114.5(3)
C35 P3 Fe2 113.8(3)
C35 P3 C34 102.5(4)
C35 P3 C36 103.5(4)
C36 P3 Fe2 117.3(3)
C36 P3 C34 103.5(5)
C42 P4 Fe3 114.2(3)
C43 P4 Fe3 115.8(5)
C43 P4 C42 107.2(6)
C43 P4 C44 99.8(7)
C44 P4 Fe3 116.0(3)
C44 P4 C42 102.0(5)
C32 N1 Fe2 171.5(6)
Fe1 C1 H1 125.2
C2 C1 Fe1 70.8(4)
C2 C1 H1 126.3
C2 C1 C5 107.4(7)
C5 C1 Fe1 69.4(4)
C5 C1 H1 126.3
Fe1 C2 H2 124.8
C1 C2 Fe1 70.2(4)
C1 C2 H2 125.7
C3 C2 Fe1 70.8(4)
C3 C2 C1 108.5(7)
C3 C2 H2 125.7
Fe1 C3 H3 125.3
C2 C3 Fe1 70.7(4)
C2 C3 H3 125.4
C2 C3 C4 109.1(6)
C4 C3 Fe1 70.1(4)
C4 C3 H3 125.4
Fe1 C4 H4 124.8
C3 C4 Fe1 70.8(4)
C3 C4 H4 126.8
C3 C4 C5 106.4(7)
C5 C4 Fe1 69.2(4)
C5 C4 H4 126.8
Fe1 C5 H5 123.6
C1 C5 Fe1 71.3(4)
C1 C5 C4 108.6(6)
C1 C5 H5 125.7
C4 C5 Fe1 71.0(4)
C4 C5 H5 125.7
P1 C6 H6A 108.8
P1 C6 H6B 108.8
H6A C6 H6B 107.7
C7 C6 P1 113.9(8)
C7 C6 H6A 108.8
C7 C6 H6B 108.8
P2 C7 H7A 107.3
P2 C7 H7B 107.3
C6 C7 P2 120.2(8)
C6 C7 H7A 107.3
C6 C7 H7B 107.3
H7A C7 H7B 106.9
C9 C8 P1 119.1(6)
C9 C8 C13 118.1(7)
C13 C8 P1 122.8(5)
C8 C9 H9 119.5
C8 C9 C10 121.0(8)
C10 C9 H9 119.5
C9 C10 H10 119.7
C11 C10 C9 120.6(8)
C11 C10 H10 119.7
C10 C11 H11 120.4
C10 C11 C12 119.2(8)
C12 C11 H11 120.4
C11 C12 H12 119.2
C11 C12 C13 121.5(8)
C13 C12 H12 119.2
C8 C13 H13 120.2
C12 C13 C8 119.5(8)
C12 C13 H13 120.2
C15 C14 P1 122.1(6)
C19 C14 P1 119.0(5)
C19 C14 C15 118.9(7)
C14 C15 H15 120.3
C14 C15 C16 119.4(8)
C16 C15 H15 120.3
C15 C16 H16 119.5
C17 C16 C15 121.0(8)
C17 C16 H16 119.5
C16 C17 H17 120.0
C18 C17 C16 120.0(8)
C18 C17 H17 120.0
C17 C18 H18 120.1
C17 C18 C19 119.7(8)
C19 C18 H18 120.1
C14 C19 C18 120.9(7)
C14 C19 H19 119.5
C18 C19 H19 119.5
C21 C20 P2 125.2(7)
C25 C20 P2 118.3(5)
C25 C20 C21 116.5(8)
C20 C21 H21 120.2
C20 C21 C22 119.7(11)
C22 C21 H21 120.2
C21 C22 H22 119.2
C23 C22 C21 121.6(11)
C23 C22 H22 119.2
C22 C23 H23 119.8
C22 C23 C24 120.3(12)
C24 C23 H23 119.8
C23 C24 H24 120.4
C23 C24 C25 119.3(11)
C25 C24 H24 120.4
C20 C25 C24 122.5(9)
C20 C25 H25 118.8
C24 C25 H25 118.8
C27 C26 P2 120.4(6)
C27 C26 C31 119.9(6)
C31 C26 P2 119.7(5)
C26 C27 H27 120.7
C26 C27 C28 118.7(8)
C28 C27 H27 120.7
C27 C28 H28 119.6
C29 C28 C27 120.8(8)
C29 C28 H28 119.6
C28 C29 H29 119.6
C28 C29 C30 120.9(7)
C30 C29 H29 119.6
C29 C30 H30 119.9
C29 C30 C31 120.1(8)
C31 C30 H30 119.9
C26 C31 C30 119.5(7)
C26 C31 H31 120.2
C30 C31 H31 120.2
N1 C32 Fe1 177.6(6)
O1 C33 Fe2 175.1(7)
P3 C34 H34A 109.5
P3 C34 H34B 109.5
P3 C34 H34C 109.5
H34A C34 H34B 109.5
H34A C34 H34C 109.5
H34B C34 H34C 109.5
P3 C35 H35A 109.5
P3 C35 H35B 109.5
P3 C35 H35C 109.5
H35A C35 H35B 109.5
H35A C35 H35C 109.5
H35B C35 H35C 109.5
P3 C36 H36A 109.5
P3 C36 H36B 109.5
P3 C36 H36C 109.5
H36A C36 H36B 109.5
H36A C36 H36C 109.5
H36B C36 H36C 109.5
S1 C37 H37A 108.0
S1 C37 H37B 108.0
H37A C37 H37B 107.2
C38 C37 S1 117.3(7)
C38 C37 H37A 108.0
C38 C37 H37B 108.0
C37 C38 H38A 108.7
C37 C38 H38B 108.7
H38A C38 H38B 107.6
C39 C38 C37 114.0(8)
C39 C38 H38A 108.7
C39 C38 H38B 108.7
S2 C39 H39A 108.3
S2 C39 H39B 108.3
C38 C39 S2 116.1(6)
C38 C39 H39A 108.3
C38 C39 H39B 108.3
H39A C39 H39B 107.4
O2 C40 Fe3 178.9(11)
O3 C41 Fe3 178.0(9)
P4 C42 H42A 109.5
P4 C42 H42B 109.5
P4 C42 H42C 109.5
H42A C42 H42B 109.5
H42A C42 H42C 109.5
H42B C42 H42C 109.5
P4 C43 H43A 109.5
P4 C43 H43B 109.5
P4 C43 H43C 109.5
H43A C43 H43B 109.5
H43A C43 H43C 109.5
H43B C43 H43C 109.5
P4 C44 H44A 109.5
P4 C44 H44B 109.5
P4 C44 H44C 109.5
H44A C44 H44B 109.5
H44A C44 H44C 109.5
H44B C44 H44C 109.5
C9C B1 C1C 103.9(5)
C17C B1 C1C 112.8(5)
C17C B1 C9C 114.0(5)
C25C B1 C1C 110.7(5)
C25C B1 C9C 111.7(5)
C25C B1 C17C 103.9(5)
C2C C1C B1 121.5(5)
C2C C1C C6C 115.9(5)
C6C C1C B1 122.5(5)
C1C C2C H2C 118.6
C3C C2C C1C 122.7(5)
C3C C2C H2C 118.6
C2C C3C C4C 121.1(6)
C2C C3C C7C 119.6(6)
C4C C3C C7C 119.4(5)
C3C C4C H4C 121.4
C3C C4C C5C 117.1(5)
C5C C4C H4C 121.4
C4C C5C C8C 118.8(5)
C6C C5C C4C 121.7(5)
C6C C5C C8C 119.5(6)
C1C C6C H6C 119.3
C5C C6C C1C 121.5(5)
C5C C6C H6C 119.3
F1C C7C C3C 112.9(6)
F1C C7C F3C 103.6(6)
F2C C7C C3C 115.7(6)
F2C C7C F1C 105.5(6)
F2C C7C F3C 106.4(6)
F3C C7C C3C 111.7(6)
F4C C8C C5C 114.2(6)
F5C C8C C5C 113.2(6)
F5C C8C F4C 101.7(6)
F6C C8C C5C 114.0(6)
F6C C8C F4C 106.2(7)
F6C C8C F5C 106.5(7)
C10C C9C B1 120.2(5)
C14C C9C B1 124.0(6)
C14C C9C C10C 115.5(6)
C9C C10C H10C 119.1
C11C C10C C9C 121.8(6)
C11C C10C H10C 119.1
C10C C11C C15C 118.3(7)
C12C C11C C10C 120.8(7)
C12C C11C C15C 120.8(7)
C11C C12C H12C 120.7
C13C C12C C11C 118.6(7)
C13C C12C H12C 120.7
C12C C13C C14C 122.0(7)
C12C C13C C16C 121.5(8)
C14C C13C C16C 116.4(8)
C9C C14C C13C 121.2(6)
C9C C14C H14C 119.4
C13C C14C H14C 119.4
F7C C15C C11C 112.7(7)
F8C C15C C11C 114.6(8)
F8C C15C F7C 104.1(11)
F8C C15C F9C 108.2(8)
F9C C15C C11C 114.4(9)
F9C C15C F7C 101.5(9)
F10C C16C C13C 107.0(11)
F10C C16C F11C 111.5(9)
F11C C16C C13C 112.1(7)
F12C C16C C13C 115.9(7)
F12C C16C F10C 106.7(9)
F12C C16C F11C 103.5(11)
C18C C17C B1 122.4(5)
C22C C17C B1 122.3(5)
C22C C17C C18C 114.6(5)
C17C C18C H18C 118.9
C19C C18C C17C 122.2(6)
C19C C18C H18C 118.9
C18C C19C C23C 118.7(7)
C20C C19C C18C 121.0(6)
C20C C19C C23C 120.1(7)
C19C C20C H20C 120.2
C19C C20C C21C 119.5(6)
C21C C20C H20C 120.2
C20C C21C C24C 120.6(6)
C22C C21C C20C 119.3(6)
C22C C21C C24C 120.1(6)
C17C C22C H22C 118.4
C21C C22C C17C 123.2(6)
C21C C22C H22C 118.4
F13C C23C C19C 114.0(7)
F13C C23C F14C 102.2(8)
F14C C23C C19C 110.7(9)
F15C C23C C19C 113.8(7)
F15C C23C F13C 105.2(10)
F15C C23C F14C 110.2(10)
F16C C24C C21C 113.3(6)
F17C C24C C21C 111.9(6)
F17C C24C F16C 104.8(6)
F17C C24C F18C 107.2(6)
F18C C24C C21C 113.8(6)
F18C C24C F16C 105.1(6)
C26C C25C B1 124.7(5)
C26C C25C C30C 115.2(5)
C30C C25C B1 119.9(5)
C25C C26C H26C 118.8
C25C C26C C27C 122.5(6)
C27C C26C H26C 118.8
C26C C27C C31C 118.3(6)
C28C C27C C26C 121.0(5)
C28C C27C C31C 120.6(6)
C27C C28C H28C 121.0
C27C C28C C29C 117.9(5)
C29C C28C H28C 121.0
C28C C29C C32C 120.6(5)
C30C C29C C28C 120.5(5)
C30C C29C C32C 118.9(5)
C25C C30C H30C 118.5
C29C C30C C25C 123.0(5)
C29C C30C H30C 118.5
F19C C31C C27C 114.2(6)
F19C C31C F20C 105.2(6)
F19C C31C F21C 107.1(6)
F20C C31C C27C 112.6(6)
F20C C31C F21C 104.8(6)
F21C C31C C27C 112.2(6)
F22C C32C C29C 113.4(5)
F22C C32C F23C 104.5(6)
F23C C32C C29C 111.4(6)
F24C C32C C29C 114.2(5)
F24C C32C F22C 107.5(6)
F24C C32C F23C 105.1(6)
C2S O3S C4S 116.0(10)
H1SA C1S H1SB 109.5
H1SA C1S H1SC 109.5
H1SB C1S H1SC 109.5
C2S C1S H1SA 109.5
C2S C1S H1SB 109.5
C2S C1S H1SC 109.5
O3S C2S C1S 112.1(10)
O3S C2S H2SA 109.2
O3S C2S H2SB 109.2
C1S C2S H2SA 109.2
C1S C2S H2SB 109.2
H2SA C2S H2SB 107.9
O3S C4S H4S 124.8
O3S C4S C5S 110.4(10)
C5S C4S H4S 124.8
C4S C5S H5SA 109.5
C4S C5S H5SB 109.5
C4S C5S H5SC 109.5
H5SA C5S H5SB 109.5
H5SA C5S H5SC 109.5
H5SB C5S H5SC 109.5

loop_
_geom_bond_atom_site_label_1
_geom_bond_atom_site_label_2
_geom_bond_distance
Fe1 P1 2.1642(19)
Fe1 P2 2.170(2)
Fe1 C1 2.096(7)
Fe1 C2 2.103(7)
Fe1 C3 2.105(6)
Fe1 C4 2.095(7)
Fe1 C5 2.071(6)
Fe1 C32 1.886(7)
Fe2 Fe3 2.5609(15)
Fe2 H 2.2748
Fe2 S1 2.290(2)
Fe2 S2 2.273(2)
Fe2 P3 2.232(2)
Fe2 N1 1.939(6)
Fe2 C33 1.754(8)
Fe3 H 1.7689
Fe3 S1 2.269(2)
Fe3 S2 2.263(2)
Fe3 P4 2.268(3)
Fe3 C40 1.773(10)
Fe3 C41 1.791(9)
S1 C37 1.779(11)
S2 C39 1.829(8)
P1 C6 1.850(8)
P1 C8 1.830(7)
P1 C14 1.856(7)
P2 C7 1.834(7)
P2 C20 1.832(7)
P2 C26 1.838(6)
P3 C34 1.840(8)
P3 C35 1.799(7)
P3 C36 1.808(9)
P4 C42 1.822(9)
P4 C43 1.795(11)
P4 C44 1.819(10)
O1 C33 1.143(8)
O2 C40 1.134(10)
O3 C41 1.147(9)
N1 C32 1.173(8)
C1 H1 0.9500
C1 C2 1.402(10)
C1 C5 1.402(11)
C2 H2 0.9500
C2 C3 1.386(10)
C3 H3 0.9500
C3 C4 1.405(9)
C4 H4 0.9500
C4 C5 1.419(10)
C5 H5 0.9500
C6 H6A 0.9900
C6 H6B 0.9900
C6 C7 1.309(12)
C7 H7A 0.9900
C7 H7B 0.9900
C8 C9 1.367(10)
C8 C13 1.390(10)
C9 H9 0.9500
C9 C10 1.390(11)
C10 H10 0.9500
C10 C11 1.345(12)
C11 H11 0.9500
C11 C12 1.359(12)
C12 H12 0.9500
C12 C13 1.383(11)
C13 H13 0.9500
C14 C15 1.390(10)
C14 C19 1.384(10)
C15 H15 0.9500
C15 C16 1.404(12)
C16 H16 0.9500
C16 C17 1.374(12)
C17 H17 0.9500
C17 C18 1.365(11)
C18 H18 0.9500
C18 C19 1.406(10)
C19 H19 0.9500
C20 C21 1.393(11)
C20 C25 1.377(11)
C21 H21 0.9500
C21 C22 1.428(17)
C22 H22 0.9500
C22 C23 1.315(19)
C23 H23 0.9500
C23 C24 1.361(17)
C24 H24 0.9500
C24 C25 1.400(12)
C25 H25 0.9500
C26 C27 1.376(10)
C26 C31 1.393(10)
C27 H27 0.9500
C27 C28 1.416(10)
C28 H28 0.9500
C28 C29 1.348(12)
C29 H29 0.9500
C29 C30 1.355(11)
C30 H30 0.9500
C30 C31 1.400(10)
C31 H31 0.9500
C34 H34A 0.9800
C34 H34B 0.9800
C34 H34C 0.9800
C35 H35A 0.9800
C35 H35B 0.9800
C35 H35C 0.9800
C36 H36A 0.9800
C36 H36B 0.9800
C36 H36C 0.9800
C37 H37A 0.9900
C37 H37B 0.9900
C37 C38 1.545(13)
C38 H38A 0.9900
C38 H38B 0.9900
C38 C39 1.519(13)
C39 H39A 0.9900
C39 H39B 0.9900
C42 H42A 0.9800
C42 H42B 0.9800
C42 H42C 0.9800
C43 H43A 0.9800
C43 H43B 0.9800
C43 H43C 0.9800
C44 H44A 0.9800
C44 H44B 0.9800
C44 H44C 0.9800
B1 C1C 1.650(9)
B1 C9C 1.649(9)
B1 C17C 1.642(9)
B1 C25C 1.636(8)
C1C C2C 1.396(8)
C1C C6C 1.399(8)
C2C H2C 0.9500
C2C C3C 1.383(8)
C3C C4C 1.387(8)
C3C C7C 1.490(9)
C4C H4C 0.9500
C4C C5C 1.393(9)
C5C C6C 1.392(8)
C5C C8C 1.493(9)
C6C H6C 0.9500
C7C F1C 1.329(8)
C7C F2C 1.314(8)
C7C F3C 1.347(8)
C8C F4C 1.318(8)
C8C F5C 1.288(8)
C8C F6C 1.275(8)
C9C C10C 1.408(9)
C9C C14C 1.404(9)
C10C H10C 0.9500
C10C C11C 1.390(9)
C11C C12C 1.386(11)
C11C C15C 1.500(12)
C12C H12C 0.9500
C12C C13C 1.338(11)
C13C C14C 1.404(10)
C13C C16C 1.556(12)
C14C H14C 0.9500
C15C F7C 1.340(12)
C15C F8C 1.251(10)
C15C F9C 1.296(10)
C16C F10C 1.299(13)
C16C F11C 1.343(13)
C16C F12C 1.268(12)
C17C C18C 1.411(8)
C17C C22C 1.407(8)
C18C H18C 0.9500
C18C C19C 1.391(9)
C19C C20C 1.343(10)
C19C C23C 1.512(10)
C20C H20C 0.9500
C20C C21C 1.406(9)
C21C C22C 1.377(9)
C21C C24C 1.495(10)
C22C H22C 0.9500
C23C F13C 1.292(11)
C23C F14C 1.300(11)
C23C F15C 1.272(10)
C24C F16C 1.345(8)
C24C F17C 1.329(8)
C24C F18C 1.329(9)
C25C C26C 1.397(8)
C25C C30C 1.406(8)
C26C H26C 0.9500
C26C C27C 1.404(8)
C27C C28C 1.379(8)
C27C C31C 1.494(9)
C28C H28C 0.9500
C28C C29C 1.401(8)
C29C C30C 1.389(8)
C29C C32C 1.492(9)
C30C H30C 0.9500
C31C F19C 1.323(9)
C31C F20C 1.338(9)
C31C F21C 1.350(8)
C32C F22C 1.318(8)
C32C F23C 1.333(9)
C32C F24C 1.318(8)
O3S C2S 1.455(14)
O3S C4S 1.467(13)
C1S H1SA 0.9800
C1S H1SB 0.9800
C1S H1SC 0.9800
C1S C2S 1.561(17)
C2S H2SA 0.9900
C2S H2SB 0.9900
C4S H4S 0.9500
C4S C5S 1.513(18)
C5S H5SA 0.9800
C5S H5SB 0.9800
C5S H5SC 0.9800

loop_
_geom_torsion_atom_site_label_1
_geom_torsion_atom_site_label_2
_geom_torsion_atom_site_label_3
_geom_torsion_atom_site_label_4
_geom_torsion
Fe1 P1 C6 C7 -17.7(11)
Fe1 P1 C8 C9 63.8(6)
Fe1 P1 C8 C13 -114.2(6)
Fe1 P1 C14 C15 -144.9(6)
Fe1 P1 C14 C19 36.5(7)
Fe1 P2 C7 C6 18.3(11)
Fe1 P2 C20 C21 -107.0(7)
Fe1 P2 C20 C25 71.6(6)
Fe1 P2 C26 C27 161.9(5)
Fe1 P2 C26 C31 -19.2(6)
Fe1 C1 C2 C3 -60.8(5)
Fe1 C1 C5 C4 61.6(4)
Fe1 C2 C3 C4 -59.8(4)
Fe1 C3 C4 C5 -60.3(4)
Fe1 C4 C5 C1 -61.8(5)
Fe2 S1 C37 C38 67.3(9)
Fe2 S2 C39 C38 -67.5(7)
Fe3 S1 C37 C38 -7.2(9)
Fe3 S2 C39 C38 7.4(8)
S1 C37 C38 C39 -61.4(11)
P1 C6 C7 P2 -0.6(14)
P1 C8 C9 C10 -178.9(6)
P1 C8 C13 C12 179.9(6)
P1 C14 C15 C16 -178.0(7)
P1 C14 C19 C18 175.6(5)
P2 C20 C21 C22 177.6(7)
P2 C20 C25 C24 -175.4(7)
P2 C26 C27 C28 180.0(5)
P2 C26 C31 C30 -177.4(5)
C1 C2 C3 Fe1 60.4(5)
C1 C2 C3 C4 0.6(7)
C2 C1 C5 Fe1 -60.9(5)
C2 C1 C5 C4 0.7(7)
C2 C3 C4 Fe1 60.2(4)
C2 C3 C4 C5 -0.1(7)
C3 C4 C5 Fe1 61.4(4)
C3 C4 C5 C1 -0.4(7)
C5 C1 C2 Fe1 60.0(5)
C5 C1 C2 C3 -0.8(7)
C6 P1 C8 C9 -175.8(6)
C6 P1 C8 C13 6.2(7)
C6 P1 C14 C15 96.8(7)
C6 P1 C14 C19 -81.8(7)
C7 P2 C20 C21 11.9(8)
C7 P2 C20 C25 -169.5(6)
C7 P2 C26 C27 44.7(7)
C7 P2 C26 C31 -136.5(6)
C8 P1 C6 C7 -144.0(9)
C8 P1 C14 C15 -14.1(7)
C8 P1 C14 C19 167.3(6)
C8 C9 C10 C11 -1.1(12)
C9 C8 C13 C12 1.8(10)
C9 C10 C11 C12 1.8(13)
C10 C11 C12 C13 -0.7(13)
C11 C12 C13 C8 -1.1(12)
C13 C8 C9 C10 -0.8(10)
C14 P1 C6 C7 109.1(10)
C14 P1 C8 C9 -68.5(6)
C14 P1 C8 C13 113.5(6)
C14 C15 C16 C17 2.1(14)
C15 C14 C19 C18 -3.0(11)
C15 C16 C17 C18 -2.3(14)
C16 C17 C18 C19 -0.1(13)
C17 C18 C19 C14 2.8(11)
C19 C14 C15 C16 0.6(12)
C20 P2 C7 C6 -109.4(10)
C20 P2 C26 C27 -66.7(6)
C20 P2 C26 C31 112.2(6)
C20 C21 C22 C23 0.8(18)
C21 C20 C25 C24 3.3(12)
C21 C22 C23 C24 -3(2)
C22 C23 C24 C25 4.9(18)
C23 C24 C25 C20 -5.4(15)
C25 C20 C21 C22 -1.0(13)
C26 P2 C7 C6 145.0(10)
C26 P2 C20 C21 121.4(7)
C26 P2 C20 C25 -60.0(6)
C26 C27 C28 C29 -3.1(11)
C27 C26 C31 C30 1.5(10)
C27 C28 C29 C30 2.4(12)
C28 C29 C30 C31 0.3(12)
C29 C30 C31 C26 -2.3(11)
C31 C26 C27 C28 1.2(10)
C37 C38 C39 S2 60.6(11)
B1 C1C C2C C3C -176.4(5)
B1 C1C C6C C5C 177.4(5)
B1 C9C C10C C11C 176.1(6)
B1 C9C C14C C13C -175.6(6)
B1 C17C C18C C19C -172.1(5)
B1 C17C C22C C21C 170.3(5)
B1 C25C C26C C27C 175.8(6)
B1 C25C C30C C29C -174.7(5)
C1C B1 C9C C10C -77.6(6)
C1C B1 C9C C14C 96.7(7)
C1C B1 C17C C18C -156.5(5)
C1C B1 C17C C22C 34.0(7)
C1C B1 C25C C26C 140.6(6)
C1C B1 C25C C30C -45.1(7)
C1C C2C C3C C4C -1.2(9)
C1C C2C C3C C7C 179.0(6)
C2C C1C C6C C5C 1.0(8)
C2C C3C C4C C5C 1.3(9)
C2C C3C C7C F1C 58.5(8)
C2C C3C C7C F2C -179.9(6)
C2C C3C C7C F3C -57.9(8)
C3C C4C C5C C6C -0.2(9)
C3C C4C C5C C8C 177.9(6)
C4C C3C C7C F1C -121.3(7)
C4C C3C C7C F2C 0.3(9)
C4C C3C C7C F3C 122.3(7)
C4C C5C C6C C1C -1.0(9)
C4C C5C C8C F4C 15.6(9)
C4C C5C C8C F5C -100.1(8)
C4C C5C C8C F6C 138.0(8)
C6C C1C C2C C3C 0.1(9)
C6C C5C C8C F4C -166.3(6)
C6C C5C C8C F5C 78.0(8)
C6C C5C C8C F6C -43.9(10)
C7C C3C C4C C5C -179.0(6)
C8C C5C C6C C1C -179.0(6)
C9C B1 C1C C2C 89.1(6)
C9C B1 C1C C6C -87.1(6)
C9C B1 C17C C18C -38.2(7)
C9C B1 C17C C22C 152.2(5)
C9C B1 C25C C26C 25.3(8)
C9C B1 C25C C30C -160.4(5)
C9C C10C C11C C12C 0.5(10)
C9C C10C C11C C15C 178.4(7)
C10C C9C C14C C13C -1.1(9)
C10C C11C C12C C13C -2.9(11)
C10C C11C C15C F7C 36.4(11)
C10C C11C C15C F8C -82.5(12)
C10C C11C C15C F9C 151.7(8)
C11C C12C C13C C14C 3.2(11)
C11C C12C C13C C16C 177.8(8)
C12C C11C C15C F7C -145.8(9)
C12C C11C C15C F8C 95.3(12)
C12C C11C C15C F9C -30.5(12)
C12C C13C C14C C9C -1.3(11)
C12C C13C C16C F10C 37.4(12)
C12C C13C C16C F11C -85.1(12)
C12C C13C C16C F12C 156.3(9)
C14C C9C C10C C11C 1.4(9)
C14C C13C C16C F10C -147.7(9)
C14C C13C C16C F11C 89.8(10)
C14C C13C C16C F12C -28.8(13)
C15C C11C C12C C13C 179.3(7)
C16C C13C C14C C9C -176.1(7)
C17C B1 C1C C2C -146.9(5)
C17C B1 C1C C6C 36.9(8)
C17C B1 C9C C10C 159.2(5)
C17C B1 C9C C14C -26.5(8)
C17C B1 C25C C26C -98.1(7)
C17C B1 C25C C30C 76.2(6)
C17C C18C C19C C20C 2.3(9)
C17C C18C C19C C23C 177.6(6)
C18C C17C C22C C21C 0.0(8)
C18C C19C C20C C21C -0.9(9)
C18C C19C C23C F13C 32.0(11)
C18C C19C C23C F14C 146.5(9)
C18C C19C C23C F15C -88.7(11)
C19C C20C C21C C22C -0.9(9)
C19C C20C C21C C24C 176.5(6)
C20C C19C C23C F13C -152.6(8)
C20C C19C C23C F14C -38.1(12)
C20C C19C C23C F15C 86.7(12)
C20C C21C C22C C17C 1.3(8)
C20C C21C C24C F16C 31.8(9)
C20C C21C C24C F17C -86.5(7)
C20C C21C C24C F18C 151.7(6)
C22C C17C C18C C19C -1.8(8)
C22C C21C C24C F16C -150.9(6)
C22C C21C C24C F17C 90.8(7)
C22C C21C C24C F18C -30.9(8)
C23C C19C C20C C21C -176.1(6)
C24C C21C C22C C17C -176.1(5)
C25C B1 C1C C2C -31.0(8)
C25C B1 C1C C6C 152.8(5)
C25C B1 C9C C10C 41.8(7)
C25C B1 C9C C14C -144.0(6)
C25C B1 C17C C18C 83.6(6)
C25C B1 C17C C22C -85.9(6)
C25C C26C C27C C28C -2.1(10)
C25C C26C C27C C31C -179.6(6)
C26C C25C C30C C29C 0.2(8)
C26C C27C C28C C29C 1.5(9)
C26C C27C C31C F19C -44.8(9)
C26C C27C C31C F20C 75.1(8)
C26C C27C C31C F21C -166.9(6)
C27C C28C C29C C30C -0.1(9)
C27C C28C C29C C32C 178.3(6)
C28C C27C C31C F19C 137.7(7)
C28C C27C C31C F20C -102.3(7)
C28C C27C C31C F21C 15.6(10)
C28C C29C C30C C25C -0.8(9)
C28C C29C C32C F22C 18.1(10)
C28C C29C C32C F23C -99.5(7)
C28C C29C C32C F24C 141.7(6)
C30C C25C C26C C27C 1.2(9)
C30C C29C C32C F22C -163.6(6)
C30C C29C C32C F23C 78.9(8)
C30C C29C C32C F24C -39.9(9)
C31C C27C C28C C29C 178.8(6)
C32C C29C C30C C25C -179.1(6)
C2S O3S C4S C5S 180.0(9)
C4S O3S C2S C1S -174.3(9)
